data_2023175
loop_
_publ_author_name
'Bationo, Valentin'
'Kambo, Konan Ren&#xe9;'
'Sombi&#xe9;, Charles Bavouma'
'Semd&#xe9;, Rasman&#xe9;'
'Francotte, Pierre'
'Djand&#xe9;, Abdoulaye'

_publ_section_title
;
 Synthesis, structure and Hirshfeld surface analysis of
 2-oxo-2<i>H</i>-chromen-4-yl penta-noate.
;
_journal_coeditor_code OX2005
_journal_issue 'Pt 7'
_journal_name_full 'Acta crystallographica. Section E, Crystallographic communications'
_journal_page_first 767
_journal_page_last 770
_journal_paper_doi 10.1107/S205698902400584X
_journal_volume 80
_journal_year 2024
_chemical_formula_iupac 'C14 H14 O4'
_chemical_formula_moiety 'C14 H14 O4'
_chemical_formula_sum 'C14 H14 O4'
_chemical_formula_weight 246.25
_chemical_name_systematic
;
2-Oxo-2<i>H</i>-chromen-4-yl pentanoate
;
_space_group_crystal_system monoclinic
_space_group_IT_number 14
_space_group_name_Hall '-P 2ybc'
_space_group_name_H-M_alt 'P 1 21/c 1'
_atom_sites_solution_hydrogens geom
_audit_creation_method SHELXL-2013
_cell_angle_alpha 90
_cell_angle_beta 100.9517(14)
_cell_angle_gamma 90
_cell_formula_units_Z 4
_cell_length_a 9.57455(13)
_cell_length_b 9.29660(17)
_cell_length_c 14.5761(2)
_cell_measurement_reflns_used 5988
_cell_measurement_temperature 295(2)
_cell_measurement_theta_max 72.2840
_cell_measurement_theta_min 6.1740
_cell_volume 1273.80(3)
_computing_cell_refinement
;
CrysAlisPro (Rigaku OD, 2023)
;
_computing_data_collection
;
CrysAlisPro (Rigaku OD, 2023)
;
_computing_data_reduction
;
CrysAlisPro (Rigaku OD, 2023)
;
_computing_molecular_graphics
;
PLATON (Spek, 2020), ORTEP-III Burnett & Johnson, 1996)
;
_computing_publication_material
;
publCIF (Westrip, 2010)
and WinGX (Farrugia, 2012)
;
_computing_structure_refinement
;
SHELXL2013 (Sheldrick, 2015b18)
;
_computing_structure_solution
;
<i>SHELXT</i> (Sheldrick, 2015a)
;
_diffrn_ambient_temperature 295(2)
_diffrn_detector_area_resol_mean 5.3045
_diffrn_measured_fraction_theta_full 0.997
_diffrn_measured_fraction_theta_max 0.986
_diffrn_measurement_device_type 'Rigaku Oxford Diffraction SuperNova, Dual, Atlas 2'
_diffrn_measurement_method '\w scan'
_diffrn_radiation_monochromator mirror
_diffrn_radiation_type CuK\a
_diffrn_radiation_wavelength 1.54184
_diffrn_reflns_av_R_equivalents 0.0239
_diffrn_reflns_av_unetI/netI 0.0134
_diffrn_reflns_limit_h_max 11
_diffrn_reflns_limit_h_min -11
_diffrn_reflns_limit_k_max 9
_diffrn_reflns_limit_k_min -11
_diffrn_reflns_limit_l_max 17
_diffrn_reflns_limit_l_min -18
_diffrn_reflns_number 13663
_diffrn_reflns_theta_full 67.684
_diffrn_reflns_theta_max 72.418
_diffrn_reflns_theta_min 4.704
_diffrn_source 'micro-focus sealed X-ray tube'
_exptl_absorpt_coefficient_mu 0.780
_exptl_absorpt_correction_T_max 1.00000
_exptl_absorpt_correction_T_min 0.86857
_exptl_absorpt_correction_type multi-scan
_exptl_absorpt_process_details
;
(CrysAlisPro; Rigaku OD, 2023)
;
_exptl_crystal_colour colourless
_exptl_crystal_density_diffrn 1.284
_exptl_crystal_description prism
_exptl_crystal_F_000 520
_exptl_crystal_size_max 0.260
_exptl_crystal_size_mid 0.220
_exptl_crystal_size_min 0.180
_refine_diff_density_max 0.295
_refine_diff_density_min -0.273
_refine_ls_extinction_method none
_refine_ls_goodness_of_fit_ref 1.078
_refine_ls_hydrogen_treatment constr
_refine_ls_matrix_type full
_refine_ls_number_parameters 164
_refine_ls_number_reflns 2492
_refine_ls_number_restraints 0
_refine_ls_restrained_S_all 1.078
_refine_ls_R_factor_all 0.0628
_refine_ls_R_factor_gt 0.0560
_refine_ls_shift/su_max 0.000
_refine_ls_shift/su_mean 0.000
_refine_ls_structure_factor_coef Fsqd
_refine_ls_weighting_details 'w=1/[\s^2^(Fo^2^)+(0.0899P)^2^+0.3573P] where P=(Fo^2^+2Fc^2^)/3'
_refine_ls_weighting_scheme calc
_refine_ls_wR_factor_gt 0.1665
_refine_ls_wR_factor_ref 0.1749
_reflns_number_gt 2107
_reflns_number_total 2492
_reflns_threshold_expression 'I > 2\s(I)'
_cod_data_source_file ox2005.cif
_cod_data_source_block I
_cod_depositor_comments 'Adding full bibliography for 2023175.cif.'
_cod_original_sg_symbol_H-M 'P 21/c'
_cod_database_code 2023175
_shelx_space_group_comment
;
The symmetry employed for this shelxl refinement is uniquely defined
by the following loop, which should always be used as a source of
symmetry information in preference to the above space-group names.
They are only intended as comments.
;
_shelx_estimated_absorpt_t_min 0.823
_shelx_estimated_absorpt_t_max 0.872
_shelxl_version_number .2013

loop_
_space_group_symop_operation_xyz
'x, y, z'
'-x, y+1/2, -z+1/2'
'-x, -y, -z'
'x, -y-1/2, z-1/2'

loop_
_atom_site_type_symbol
_atom_site_label
_atom_site_fract_x
_atom_site_fract_y
_atom_site_fract_z
_atom_site_U_iso_or_equiv
_atom_site_adp_type
_atom_site_calc_flag
_atom_site_occupancy
_atom_site_disorder_assembly
_atom_site_disorder_group
O O1 0.8531(2) 0.18982(18) 0.34863(13) 0.0878(6) Uani d 1 . .
O O2 0.89842(16) 0.42028(16) 0.33853(10) 0.0657(4) Uani d 1 . .
O O3 0.73548(14) 0.51487(15) 0.57413(9) 0.0611(4) Uani d 1 . .
O O4 0.5562(2) 0.3555(2) 0.56376(12) 0.0961(7) Uani d 1 . .
C C1 0.78028(18) 0.4741(2) 0.49394(12) 0.0521(4) Uani d 1 . .
C C2 0.7829(2) 0.3396(2) 0.46205(14) 0.0601(5) Uani d 1 . .
H H2 0.7447 0.2654 0.4923 0.072 Uiso calc 1 . .
C C3 0.8442(2) 0.3080(2) 0.38166(15) 0.0637(5) Uani d 1 . .
C C4 0.89359(19) 0.5596(2) 0.36974(13) 0.0552(5) Uani d 1 . .
C C5 0.9492(2) 0.6653(3) 0.32029(15) 0.0686(6) Uani d 1 . .
H H5 0.9891 0.6417 0.2689 0.082 Uiso calc 1 . .
C C6 0.9443(3) 0.8055(3) 0.34855(18) 0.0770(7) Uani d 1 . .
H H6 0.9807 0.8776 0.3155 0.092 Uiso calc 1 . .
C C7 0.8862(3) 0.8417(2) 0.42546(19) 0.0769(6) Uani d 1 . .
H H7 0.8837 0.9373 0.4439 0.092 Uiso calc 1 . .
C C8 0.8321(2) 0.7356(2) 0.47459(15) 0.0640(5) Uani d 1 . .
H H8 0.7930 0.7600 0.5263 0.077 Uiso calc 1 . .
C C9 0.83527(18) 0.5928(2) 0.44771(13) 0.0514(4) Uani d 1 . .
C C10 0.6263(2) 0.4471(2) 0.60627(13) 0.0588(5) Uani d 1 . .
C C11 0.6104(3) 0.5117(3) 0.69639(16) 0.0763(7) Uani d 1 . .
H H11A 0.5905 0.6134 0.6862 0.092 Uiso calc 1 . .
H H11B 0.7010 0.5039 0.7392 0.092 Uiso calc 1 . .
C C12 0.4994(3) 0.4499(3) 0.74266(16) 0.0776(7) Uani d 1 . .
H H12A 0.4091 0.4569 0.6995 0.093 Uiso calc 1 . .
H H12B 0.5199 0.3484 0.7531 0.093 Uiso calc 1 . .
C C13 0.4818(4) 0.5132(4) 0.8311(2) 0.1043(11) Uani d 1 . .
H H13A 0.4636 0.6150 0.8203 0.125 Uiso calc 1 . .
H H13B 0.5723 0.5050 0.8739 0.125 Uiso calc 1 . .
C C14 0.3720(4) 0.4574(4) 0.8790(2) 0.1154(12) Uani d 1 . .
H H14A 0.2833 0.4508 0.8355 0.173 Uiso calc 1 . .
H H14B 0.3614 0.5211 0.9291 0.173 Uiso calc 1 . .
H H14C 0.3992 0.3637 0.9038 0.173 Uiso calc 1 . .

loop_
_atom_site_aniso_label
_atom_site_aniso_U_11
_atom_site_aniso_U_22
_atom_site_aniso_U_33
_atom_site_aniso_U_12
_atom_site_aniso_U_13
_atom_site_aniso_U_23
O1 0.1124(13) 0.0674(10) 0.0945(12) -0.0079(9) 0.0470(10) -0.0231(9)
O2 0.0772(9) 0.0669(9) 0.0606(8) -0.0033(7) 0.0327(7) -0.0066(6)
O3 0.0666(8) 0.0655(9) 0.0593(8) -0.0121(6) 0.0321(6) -0.0060(6)
O4 0.0994(12) 0.1166(15) 0.0855(11) -0.0483(11) 0.0512(10) -0.0319(10)
C1 0.0498(8) 0.0594(11) 0.0511(9) -0.0023(7) 0.0197(7) 0.0002(8)
C2 0.0676(11) 0.0539(11) 0.0645(11) -0.0058(9) 0.0274(9) 0.0005(9)
C3 0.0685(11) 0.0610(12) 0.0661(12) -0.0034(9) 0.0237(9) -0.0052(9)
C4 0.0546(9) 0.0614(11) 0.0523(9) 0.0002(8) 0.0174(7) 0.0041(8)
C5 0.0726(12) 0.0783(14) 0.0605(11) -0.0048(10) 0.0269(10) 0.0116(10)
C6 0.0829(15) 0.0721(15) 0.0812(15) -0.0046(11) 0.0286(12) 0.0243(12)
C7 0.0876(15) 0.0513(12) 0.0967(17) -0.0010(10) 0.0302(13) 0.0088(11)
C8 0.0666(11) 0.0582(12) 0.0728(12) 0.0017(9) 0.0276(10) 0.0010(10)
C9 0.0479(8) 0.0549(11) 0.0545(9) 0.0003(7) 0.0175(7) 0.0036(8)
C10 0.0585(10) 0.0657(12) 0.0568(10) -0.0064(9) 0.0224(8) 0.0035(9)
C11 0.0903(15) 0.0834(16) 0.0652(12) -0.0196(12) 0.0402(11) -0.0079(11)
C12 0.0740(13) 0.1044(18) 0.0614(12) -0.0191(13) 0.0304(10) -0.0062(12)
C13 0.131(2) 0.116(2) 0.0846(17) -0.0419(19) 0.0664(17) -0.0261(16)
C14 0.117(2) 0.167(3) 0.0780(17) -0.043(2) 0.0579(17) -0.0214(19)

loop_
_atom_type_symbol
_atom_type_description
_atom_type_scat_dispersion_real
_atom_type_scat_dispersion_imag
_atom_type_scat_source
C C 0.0181 0.0091 'International Tables Vol C Tables 4.2.6.8 and 6.1.1.4'
H H 0.0000 0.0000 'International Tables Vol C Tables 4.2.6.8 and 6.1.1.4'
O O 0.0492 0.0322 'International Tables Vol C Tables 4.2.6.8 and 6.1.1.4'

loop_
_geom_angle_atom_site_label_1
_geom_angle_atom_site_label_2
_geom_angle_atom_site_label_3
_geom_angle_site_symmetry_1
_geom_angle_site_symmetry_3
_geom_angle
_geom_angle_publ_flag
C3 O2 C4 . . 121.71(15) ?
C1 O3 C10 . . 122.95(15) ?
C2 C1 O3 . . 125.75(17) ?
C2 C1 C9 . . 121.34(17) ?
O3 C1 C9 . . 112.80(16) ?
C1 C2 C3 . . 120.85(18) ?
C1 C2 H2 . . 119.6 ?
C3 C2 H2 . . 119.6 ?
O1 C3 O2 . . 116.60(19) ?
O1 C3 C2 . . 125.5(2) ?
O2 C3 C2 . . 117.86(18) ?
O2 C4 C5 . . 117.11(17) ?
O2 C4 C9 . . 121.44(17) ?
C5 C4 C9 . . 121.45(19) ?
C6 C5 C4 . . 118.7(2) ?
C6 C5 H5 . . 120.6 ?
C4 C5 H5 . . 120.6 ?
C5 C6 C7 . . 121.1(2) ?
C5 C6 H6 . . 119.5 ?
C7 C6 H6 . . 119.5 ?
C8 C7 C6 . . 119.8(2) ?
C8 C7 H7 . . 120.1 ?
C6 C7 H7 . . 120.1 ?
C7 C8 C9 . . 120.5(2) ?
C7 C8 H8 . . 119.7 ?
C9 C8 H8 . . 119.7 ?
C8 C9 C4 . . 118.44(17) ?
C8 C9 C1 . . 124.78(17) ?
C4 C9 C1 . . 116.78(17) ?
O4 C10 O3 . . 122.85(18) ?
O4 C10 C11 . . 127.85(18) ?
O3 C10 C11 . . 109.25(17) ?
C10 C11 C12 . . 116.9(2) ?
C10 C11 H11A . . 108.1 ?
C12 C11 H11A . . 108.1 ?
C10 C11 H11B . . 108.1 ?
C12 C11 H11B . . 108.1 ?
H11A C11 H11B . . 107.3 ?
C13 C12 C11 . . 117.4(2) ?
C13 C12 H12A . . 107.9 ?
C11 C12 H12A . . 107.9 ?
C13 C12 H12B . . 107.9 ?
C11 C12 H12B . . 107.9 ?
H12A C12 H12B . . 107.2 ?
C12 C13 C14 . . 119.6(3) ?
C12 C13 H13A . . 107.4 ?
C14 C13 H13A . . 107.4 ?
C12 C13 H13B . . 107.4 ?
C14 C13 H13B . . 107.4 ?
H13A C13 H13B . . 107.0 ?
C13 C14 H14A . . 109.5 ?
C13 C14 H14B . . 109.5 ?
H14A C14 H14B . . 109.5 ?
C13 C14 H14C . . 109.5 ?
H14A C14 H14C . . 109.5 ?
H14B C14 H14C . . 109.5 ?

loop_
_geom_bond_atom_site_label_1
_geom_bond_atom_site_label_2
_geom_bond_site_symmetry_2
_geom_bond_distance
_geom_bond_publ_flag
O1 C3 . 1.209(3) ?
O2 C3 . 1.371(2) ?
O2 C4 . 1.377(2) ?
O3 C1 . 1.373(2) ?
O3 C10 . 1.377(2) ?
O4 C10 . 1.184(3) ?
C1 C2 . 1.336(3) ?
C1 C9 . 1.443(2) ?
C2 C3 . 1.437(3) ?
C2 H2 . 0.9300 ?
C4 C5 . 1.384(3) ?
C4 C9 . 1.393(3) ?
C5 C6 . 1.370(3) ?
C5 H5 . 0.9300 ?
C6 C7 . 1.384(4) ?
C6 H6 . 0.9300 ?
C7 C8 . 1.376(3) ?
C7 H7 . 0.9300 ?
C8 C9 . 1.387(3) ?
C8 H8 . 0.9300 ?
C10 C11 . 1.478(3) ?
C11 C12 . 1.479(3) ?
C11 H11A . 0.9700 ?
C11 H11B . 0.9700 ?
C12 C13 . 1.455(3) ?
C12 H12A . 0.9700 ?
C12 H12B . 0.9700 ?
C13 C14 . 1.464(3) ?
C13 H13A . 0.9700 ?
C13 H13B . 0.9700 ?
C14 H14A . 0.9600 ?
C14 H14B . 0.9600 ?
C14 H14C . 0.9600 ?

loop_
_geom_hbond_atom_site_label_D
_geom_hbond_atom_site_label_H
_geom_hbond_atom_site_label_A
_geom_hbond_site_symmetry_A
_geom_hbond_distance_DH
_geom_hbond_distance_HA
_geom_hbond_distance_DA
_geom_hbond_angle_DHA
C2 H2 O4 . 0.93 2.40 2.855(3) 110.1
C5 H5 O1 2_755 0.93 2.53 3.387(3) 153.3
C11 H11B O1 4_566 0.97 2.65 3.446(3) 139.4

loop_
_geom_torsion_atom_site_label_1
_geom_torsion_atom_site_label_2
_geom_torsion_atom_site_label_3
_geom_torsion_atom_site_label_4
_geom_torsion_site_symmetry_1
_geom_torsion_site_symmetry_2
_geom_torsion_site_symmetry_3
_geom_torsion_site_symmetry_4
_geom_torsion
_geom_torsion_publ_flag
C10 O3 C1 C2 . . . . -34.4(3) ?
C10 O3 C1 C9 . . . . 149.38(17) ?
O3 C1 C2 C3 . . . . -174.29(19) ?
C9 C1 C2 C3 . . . . 1.6(3) ?
C4 O2 C3 O1 . . . . 179.69(19) ?
C4 O2 C3 C2 . . . . -0.8(3) ?
C1 C2 C3 O1 . . . . 178.9(2) ?
C1 C2 C3 O2 . . . . -0.5(3) ?
C3 O2 C4 C5 . . . . -178.94(18) ?
C3 O2 C4 C9 . . . . 1.1(3) ?
O2 C4 C5 C6 . . . . 179.07(19) ?
C9 C4 C5 C6 . . . . -0.9(3) ?
C4 C5 C6 C7 . . . . 0.5(4) ?
C5 C6 C7 C8 . . . . -0.1(4) ?
C6 C7 C8 C9 . . . . 0.0(4) ?
C7 C8 C9 C4 . . . . -0.4(3) ?
C7 C8 C9 C1 . . . . -179.4(2) ?
O2 C4 C9 C8 . . . . -179.15(17) ?
C5 C4 C9 C8 . . . . 0.9(3) ?
O2 C4 C9 C1 . . . . 0.0(3) ?
C5 C4 C9 C1 . . . . 179.97(17) ?
C2 C1 C9 C8 . . . . 177.8(2) ?
O3 C1 C9 C8 . . . . -5.9(3) ?
C2 C1 C9 C4 . . . . -1.3(3) ?
O3 C1 C9 C4 . . . . 175.07(16) ?
C1 O3 C10 O4 . . . . -5.5(3) ?
C1 O3 C10 C11 . . . . 176.86(19) ?
O4 C10 C11 C12 . . . . 3.8(4) ?
O3 C10 C11 C12 . . . . -178.7(2) ?
C10 C11 C12 C13 . . . . -179.5(3) ?
C11 C12 C13 C14 . . . . 179.1(3) ?
